data_2227122
loop_
_publ_author_name
'Eshtiagh-Hosseini, Hossein'
'Aghabozorg, Hossein'
'Mirzaei, Masoud'

_publ_section_title
;
 <i>catena</i>-Poly[diacridinium
 [zinc(II)-di-\m-pyrazine-2,3-dicarboxylato-\k^3^<i>N</i>^1^,<i>O</i>^2^:<i>O</i>^3^;<i>O</i>^3^:<i>N</i>^1^,<i>O</i>^2^]]
;
_journal_coeditor_code XU2784
_journal_issue 8
_journal_name_full 'Acta Crystallographica Section E'
_journal_page_first m882
_journal_paper_doi 10.1107/S1600536810025195
_journal_volume 66
_journal_year 2010
_chemical_formula_iupac '(C13 H10 N)2 [Zn (C6 H2 N2 O4)2]'
_chemical_formula_moiety 'C38 H24 N6 O8 Zn'
_chemical_formula_sum 'C38 H24 N6 O8 Zn'
_chemical_formula_weight 758.00
_chemical_name_systematic
;
<i>catena</i>-Poly[diacridinium
[zinc(II)-di-\m-pyrazine-2,3-dicarboxylato-
\k^3^<i>N</i>^1^,<i>O</i>^2^:<i>O</i>^3^;<i>O</i>^3^:<i>N</i>^1^,<i>O</i>^2^]]
;
_space_group_IT_number 14
_symmetry_cell_setting monoclinic
_symmetry_space_group_name_Hall '-P 2ybc'
_symmetry_space_group_name_H-M 'P 1 21/c 1'
_atom_sites_solution_hydrogens geom
_atom_sites_solution_primary direct
_atom_sites_solution_secondary difmap
_audit_creation_method SHELXL-97
_cell_angle_alpha 90.00
_cell_angle_beta 111.013(2)
_cell_angle_gamma 90.00
_cell_formula_units_Z 2
_cell_length_a 13.2256(12)
_cell_length_b 6.8141(6)
_cell_length_c 17.9889(16)
_cell_measurement_reflns_used 600
_cell_measurement_temperature 120(2)
_cell_measurement_theta_max 24.0
_cell_measurement_theta_min 2.0
_cell_volume 1513.4(2)
_computing_cell_refinement 'SAINT-Plus (Bruker, 1998)'
_computing_data_collection 'SMART (Bruker, 1998)'
_computing_data_reduction 'SAINT-Plus (Bruker, 1998)'
_computing_molecular_graphics 'SHELXTL (Sheldrick, 2008)'
_computing_publication_material 'SHELXTL (Sheldrick, 2008)'
_computing_structure_refinement 'SHELXTL (Sheldrick, 2008)'
_computing_structure_solution 'SHELXTL (Sheldrick, 2008)'
_diffrn_ambient_temperature 120(2)
_diffrn_measured_fraction_theta_full 1.000
_diffrn_measured_fraction_theta_max 1.000
_diffrn_measurement_device_type 'Bruker SMART 1000 CCD area-detector'
_diffrn_measurement_method '\w scans'
_diffrn_radiation_monochromator graphite
_diffrn_radiation_source 'fine-focus sealed tube'
_diffrn_radiation_type MoK\a
_diffrn_radiation_wavelength 0.71073
_diffrn_reflns_av_R_equivalents 0.0315
_diffrn_reflns_av_sigmaI/netI 0.0206
_diffrn_reflns_limit_h_max 15
_diffrn_reflns_limit_h_min -15
_diffrn_reflns_limit_k_max 8
_diffrn_reflns_limit_k_min -8
_diffrn_reflns_limit_l_max 21
_diffrn_reflns_limit_l_min -21
_diffrn_reflns_number 15968
_diffrn_reflns_theta_full 25.20
_diffrn_reflns_theta_max 25.20
_diffrn_reflns_theta_min 1.65
_diffrn_standards_interval_count 0
_diffrn_standards_interval_time 0
_diffrn_standards_number 0
_exptl_absorpt_coefficient_mu 0.884
_exptl_absorpt_correction_T_max 0.891
_exptl_absorpt_correction_T_min 0.845
_exptl_absorpt_correction_type multi-scan
_exptl_absorpt_process_details '(SADABS; Sheldrick 1998)'
_exptl_crystal_colour red
_exptl_crystal_density_diffrn 1.663
_exptl_crystal_density_method 'not measured'
_exptl_crystal_description prism
_exptl_crystal_F_000 776
_exptl_crystal_size_max 0.271
_exptl_crystal_size_mid 0.154
_exptl_crystal_size_min 0.125
_refine_diff_density_max 0.764
_refine_diff_density_min -0.470
_refine_ls_extinction_method none
_refine_ls_goodness_of_fit_ref 1.139
_refine_ls_hydrogen_treatment mixed
_refine_ls_matrix_type full
_refine_ls_number_parameters 244
_refine_ls_number_reflns 2720
_refine_ls_number_restraints 1
_refine_ls_restrained_S_all 1.139
_refine_ls_R_factor_all 0.0515
_refine_ls_R_factor_gt 0.0418
_refine_ls_shift/su_max 0.001
_refine_ls_shift/su_mean 0.000
_refine_ls_structure_factor_coef Fsqd
_refine_ls_weighting_details 'calc w=1/[\s^2^(Fo^2^)+(0.0644P)^2^+1.4540P] where P=(Fo^2^+2Fc^2^)/3'
_refine_ls_weighting_scheme calc
_refine_ls_wR_factor_gt 0.1081
_refine_ls_wR_factor_ref 0.1153
_reflns_number_gt 2292
_reflns_number_total 2720
_reflns_threshold_expression I>2sigma(I)
_cod_data_source_file xu2784.cif
_cod_data_source_block I
_cod_original_sg_symbol_H-M 'P 21/c'
_cod_database_code 2227122
_cod_database_fobs_code 2227122

loop_
_symmetry_equiv_pos_as_xyz
'x, y, z'
'-x, y+1/2, -z+1/2'
'-x, -y, -z'
'x, -y-1/2, z-1/2'

loop_
_atom_site_type_symbol
_atom_site_label
_atom_site_fract_x
_atom_site_fract_y
_atom_site_fract_z
_atom_site_U_iso_or_equiv
_atom_site_adp_type
_atom_site_calc_flag
_atom_site_refinement_flags
_atom_site_occupancy
_atom_site_disorder_assembly
_atom_site_disorder_group
Zn Zn1 1.0000 1.0000 0.5000 0.02299(17) Uani d S 1 . .
N N1 0.97579(16) 0.7741(3) 0.41650(12) 0.0181(4) Uani d . 1 . .
N N2 0.92414(17) 0.4493(3) 0.31697(13) 0.0235(5) Uani d . 1 . .
N N3 0.56207(16) 0.2835(3) 0.40993(12) 0.0188(4) Uani d D 1 . .
O O1 0.90033(14) 0.8249(3) 0.53444(11) 0.0225(4) Uani d . 1 . .
O O2 0.81853(16) 0.5307(3) 0.51045(12) 0.0275(5) Uani d . 1 . .
O O3 0.71207(14) 0.3430(3) 0.34784(11) 0.0231(4) Uani d . 1 . .
O O4 0.84996(14) 0.1517(3) 0.41985(10) 0.0219(4) Uani d . 1 . .
C C1 0.87279(19) 0.6642(4) 0.49636(15) 0.0183(5) Uani d . 1 . .
C C2 0.91244(18) 0.6323(4) 0.42725(14) 0.0166(5) Uani d . 1 . .
C C3 1.0143(2) 0.7552(4) 0.35783(15) 0.0213(5) Uani d . 1 . .
H H3 1.0591 0.8517 0.3499 0.026 Uiso calc R 1 . .
C C4 0.9879(2) 0.5930(4) 0.30892(15) 0.0234(6) Uani d . 1 . .
H H4 1.0158 0.5833 0.2684 0.028 Uiso calc R 1 . .
C C5 0.88694(19) 0.4691(4) 0.37672(15) 0.0174(5) Uani d . 1 . .
C C6 0.8114(2) 0.3068(4) 0.38376(15) 0.0197(5) Uani d . 1 . .
C C7 0.4615(2) 0.3287(3) 0.35817(15) 0.0173(5) Uani d . 1 . .
C C8 0.4441(2) 0.3677(4) 0.27753(15) 0.0216(5) Uani d . 1 . .
H H8 0.5016 0.3642 0.2593 0.026 Uiso calc R 1 . .
C C9 0.3419(2) 0.4107(4) 0.22648(16) 0.0233(6) Uani d . 1 . .
H H9 0.3300 0.4348 0.1731 0.028 Uiso calc R 1 . .
C C10 0.2537(2) 0.4193(4) 0.25332(15) 0.0233(6) Uani d . 1 . .
H H10 0.1850 0.4504 0.2176 0.028 Uiso calc R 1 . .
C C11 0.2682(2) 0.3826(4) 0.33062(16) 0.0229(6) Uani d . 1 . .
H H11 0.2095 0.3882 0.3475 0.027 Uiso calc R 1 . .
C C12 0.3732(2) 0.3354(4) 0.38588(15) 0.0187(5) Uani d . 1 . .
C C13 0.3932(2) 0.2948(3) 0.46547(15) 0.0183(5) Uani d . 1 . .
H H13 0.3366 0.3014 0.4846 0.022 Uiso calc R 1 . .
C C14 0.4961(2) 0.2445(4) 0.51706(15) 0.0183(5) Uani d . 1 . .
C C15 0.5195(2) 0.1983(4) 0.59890(15) 0.0219(6) Uani d . 1 . .
H H15 0.4644 0.2036 0.6196 0.026 Uiso calc R 1 . .
C C16 0.6211(2) 0.1467(4) 0.64685(16) 0.0239(6) Uani d . 1 . .
H H16 0.6358 0.1182 0.7003 0.029 Uiso calc R 1 . .
C C17 0.7049(2) 0.1364(4) 0.61494(16) 0.0237(6) Uani d . 1 . .
H H17 0.7738 0.0977 0.6480 0.028 Uiso calc R 1 . .
C C18 0.6877(2) 0.1814(4) 0.53774(15) 0.0210(5) Uani d . 1 . .
H H18 0.7441 0.1759 0.5184 0.025 Uiso calc R 1 . .
C C19 0.5823(2) 0.2368(3) 0.48739(14) 0.0180(5) Uani d . 1 . .
H H3N 0.6133(15) 0.292(4) 0.3912(15) 0.022 Uiso d D 1 . .

loop_
_atom_site_aniso_label
_atom_site_aniso_U_11
_atom_site_aniso_U_22
_atom_site_aniso_U_33
_atom_site_aniso_U_12
_atom_site_aniso_U_13
_atom_site_aniso_U_23
Zn1 0.0244(3) 0.0228(3) 0.0256(3) -0.00764(17) 0.0137(2) -0.00581(17)
N1 0.0126(10) 0.0220(11) 0.0196(10) 0.0012(8) 0.0058(8) 0.0009(9)
N2 0.0187(11) 0.0312(12) 0.0221(11) -0.0029(9) 0.0093(9) -0.0022(9)
N3 0.0152(11) 0.0215(11) 0.0217(11) -0.0001(8) 0.0090(9) 0.0011(9)
O1 0.0224(9) 0.0225(9) 0.0252(10) -0.0031(7) 0.0118(8) -0.0029(7)
O2 0.0303(11) 0.0281(10) 0.0318(11) -0.0089(8) 0.0205(9) -0.0043(8)
O3 0.0149(9) 0.0282(10) 0.0251(10) -0.0018(7) 0.0058(8) 0.0009(8)
O4 0.0209(9) 0.0198(9) 0.0234(9) -0.0017(7) 0.0059(8) -0.0002(7)
C1 0.0142(12) 0.0211(13) 0.0193(13) 0.0010(10) 0.0058(10) 0.0012(10)
C2 0.0120(11) 0.0199(12) 0.0177(12) 0.0017(9) 0.0051(10) 0.0034(10)
C3 0.0131(12) 0.0285(13) 0.0226(13) -0.0016(10) 0.0067(10) 0.0028(11)
C4 0.0181(13) 0.0320(15) 0.0226(13) 0.0014(11) 0.0102(11) -0.0014(11)
C5 0.0109(11) 0.0223(12) 0.0177(12) 0.0004(9) 0.0035(10) 0.0003(10)
C6 0.0164(12) 0.0248(13) 0.0182(12) -0.0031(10) 0.0065(10) -0.0050(10)
C7 0.0161(12) 0.0150(11) 0.0207(13) -0.0002(9) 0.0064(10) -0.0015(9)
C8 0.0201(13) 0.0250(13) 0.0226(13) 0.0016(10) 0.0110(11) 0.0003(11)
C9 0.0267(14) 0.0232(13) 0.0186(13) 0.0004(11) 0.0066(11) -0.0013(10)
C10 0.0156(13) 0.0259(13) 0.0233(14) 0.0011(10) 0.0009(11) 0.0021(11)
C11 0.0149(12) 0.0256(13) 0.0284(14) -0.0010(10) 0.0081(11) 0.0008(11)
C12 0.0165(12) 0.0188(12) 0.0224(13) -0.0008(9) 0.0088(11) -0.0016(10)
C13 0.0165(12) 0.0187(12) 0.0231(13) -0.0027(10) 0.0112(10) -0.0028(10)
C14 0.0177(12) 0.0158(12) 0.0223(13) -0.0035(9) 0.0083(10) -0.0022(10)
C15 0.0233(13) 0.0232(13) 0.0231(13) -0.0040(11) 0.0131(11) -0.0009(10)
C16 0.0250(14) 0.0257(13) 0.0203(13) -0.0065(11) 0.0073(11) 0.0017(10)
C17 0.0164(13) 0.0265(13) 0.0247(14) -0.0015(10) 0.0032(11) 0.0050(11)
C18 0.0152(12) 0.0232(13) 0.0252(14) -0.0020(10) 0.0080(11) 0.0010(10)
C19 0.0194(13) 0.0163(11) 0.0199(12) -0.0032(10) 0.0090(10) 0.0000(10)

loop_
_atom_type_symbol
_atom_type_description
_atom_type_scat_dispersion_real
_atom_type_scat_dispersion_imag
_atom_type_scat_source
C C 0.0033 0.0016 'International Tables Vol C Tables 4.2.6.8 and 6.1.1.4'
H H 0.0000 0.0000 'International Tables Vol C Tables 4.2.6.8 and 6.1.1.4'
N N 0.0061 0.0033 'International Tables Vol C Tables 4.2.6.8 and 6.1.1.4'
O O 0.0106 0.0060 'International Tables Vol C Tables 4.2.6.8 and 6.1.1.4'
Zn Zn 0.2839 1.4301 'International Tables Vol C Tables 4.2.6.8 and 6.1.1.4'

loop_
_geom_angle_atom_site_label_1
_geom_angle_atom_site_label_2
_geom_angle_atom_site_label_3
_geom_angle_site_symmetry_1
_geom_angle_site_symmetry_3
_geom_angle
_geom_angle_publ_flag
O1 Zn1 O1 . 3_776 180.0 ?
O1 Zn1 N1 . 3_776 99.32(7) ?
O1 Zn1 N1 3_776 3_776 80.68(7) ?
O1 Zn1 N1 . . 80.68(7) ?
O1 Zn1 N1 3_776 . 99.32(7) ?
N1 Zn1 N1 3_776 . 180.0 ?
O1 Zn1 O4 . 1_565 86.88(7) ?
O1 Zn1 O4 3_776 1_565 93.12(7) ?
N1 Zn1 O4 3_776 1_565 89.71(7) ?
N1 Zn1 O4 . 1_565 90.29(7) ?
O1 Zn1 O4 . 3_766 93.12(7) ?
O1 Zn1 O4 3_776 3_766 86.88(7) ?
N1 Zn1 O4 3_776 3_766 90.29(7) ?
N1 Zn1 O4 . 3_766 89.71(7) ?
O4 Zn1 O4 1_565 3_766 180.0000(10) ?
C3 N1 C2 . . 118.8(2) ?
C3 N1 Zn1 . . 129.49(17) ?
C2 N1 Zn1 . . 111.71(16) ?
C4 N2 C5 . . 116.2(2) ?
C7 N3 C19 . . 122.7(2) ?
C7 N3 H3N . . 115.6(19) ?
C19 N3 H3N . . 121.6(19) ?
C1 O1 Zn1 . . 115.63(15) ?
C6 O4 Zn1 . 1_545 145.70(16) ?
O2 C1 O1 . . 126.6(2) ?
O2 C1 C2 . . 117.0(2) ?
O1 C1 C2 . . 116.4(2) ?
N1 C2 C5 . . 119.9(2) ?
N1 C2 C1 . . 115.5(2) ?
C5 C2 C1 . . 124.7(2) ?
N1 C3 C4 . . 120.1(2) ?
N1 C3 H3 . . 119.9 ?
C4 C3 H3 . . 119.9 ?
N2 C4 C3 . . 123.1(2) ?
N2 C4 H4 . . 118.5 ?
C3 C4 H4 . . 118.5 ?
N2 C5 C2 . . 121.9(2) ?
N2 C5 C6 . . 115.7(2) ?
C2 C5 C6 . . 122.3(2) ?
O4 C6 O3 . . 126.0(2) ?
O4 C6 C5 . . 119.9(2) ?
O3 C6 C5 . . 114.1(2) ?
N3 C7 C8 . . 120.4(2) ?
N3 C7 C12 . . 119.5(2) ?
C8 C7 C12 . . 120.1(2) ?
C9 C8 C7 . . 119.3(2) ?
C9 C8 H8 . . 120.4 ?
C7 C8 H8 . . 120.4 ?
C8 C9 C10 . . 121.2(2) ?
C8 C9 H9 . . 119.4 ?
C10 C9 H9 . . 119.4 ?
C11 C10 C9 . . 120.8(2) ?
C11 C10 H10 . . 119.6 ?
C9 C10 H10 . . 119.6 ?
C10 C11 C12 . . 120.1(2) ?
C10 C11 H11 . . 120.0 ?
C12 C11 H11 . . 120.0 ?
C13 C12 C11 . . 122.9(2) ?
C13 C12 C7 . . 118.5(2) ?
C11 C12 C7 . . 118.6(2) ?
C12 C13 C14 . . 121.2(2) ?
C12 C13 H13 . . 119.4 ?
C14 C13 H13 . . 119.4 ?
C13 C14 C19 . . 119.0(2) ?
C13 C14 C15 . . 122.8(2) ?
C19 C14 C15 . . 118.2(2) ?
C16 C15 C14 . . 120.8(2) ?
C16 C15 H15 . . 119.6 ?
C14 C15 H15 . . 119.6 ?
C15 C16 C17 . . 119.6(2) ?
C15 C16 H16 . . 120.2 ?
C17 C16 H16 . . 120.2 ?
C18 C17 C16 . . 122.1(2) ?
C18 C17 H17 . . 118.9 ?
C16 C17 H17 . . 118.9 ?
C17 C18 C19 . . 118.7(2) ?
C17 C18 H18 . . 120.6 ?
C19 C18 H18 . . 120.6 ?
N3 C19 C18 . . 120.4(2) ?
N3 C19 C14 . . 119.1(2) ?
C18 C19 C14 . . 120.5(2) ?

loop_
_geom_bond_atom_site_label_1
_geom_bond_atom_site_label_2
_geom_bond_site_symmetry_2
_geom_bond_distance
_geom_bond_publ_flag
Zn1 O1 . 2.0326(17) y
Zn1 O1 3_776 2.0326(17) ?
Zn1 N1 3_776 2.093(2) ?
Zn1 N1 . 2.093(2) y
Zn1 O4 1_565 2.2435(17) y
Zn1 O4 3_766 2.2435(17) ?
N1 C3 . 1.332(3) ?
N1 C2 . 1.338(3) ?
N2 C4 . 1.333(4) ?
N2 C5 . 1.340(3) ?
N3 C7 . 1.358(3) ?
N3 C19 . 1.359(3) ?
N3 H3N . 0.86(2) ?
O1 C1 . 1.273(3) ?
O2 C1 . 1.240(3) ?
O3 C6 . 1.263(3) ?
O4 C6 . 1.249(3) ?
C1 C2 . 1.528(3) ?
C2 C5 . 1.399(3) ?
C3 C4 . 1.377(4) ?
C3 H3 . 0.9300 ?
C4 H4 . 0.9300 ?
C5 C6 . 1.526(3) ?
C7 C8 . 1.410(4) ?
C7 C12 . 1.425(3) ?
C8 C9 . 1.366(4) ?
C8 H8 . 0.9300 ?
C9 C10 . 1.414(4) ?
C9 H9 . 0.9300 ?
C10 C11 . 1.357(4) ?
C10 H10 . 0.9300 ?
C11 C12 . 1.425(4) ?
C11 H11 . 0.9300 ?
C12 C13 . 1.387(4) ?
C13 C14 . 1.388(4) ?
C13 H13 . 0.9300 ?
C14 C19 . 1.422(3) ?
C14 C15 . 1.427(4) ?
C15 C16 . 1.357(4) ?
C15 H15 . 0.9300 ?
C16 C17 . 1.422(4) ?
C16 H16 . 0.9300 ?
C17 C18 . 1.359(4) ?
C17 H17 . 0.9300 ?
C18 C19 . 1.414(4) ?
C18 H18 . 0.9300 ?

loop_
_geom_hbond_atom_site_label_D
_geom_hbond_atom_site_label_H
_geom_hbond_atom_site_label_A
_geom_hbond_site_symmetry_A
_geom_hbond_distance_DH
_geom_hbond_distance_HA
_geom_hbond_distance_DA
_geom_hbond_angle_DHA
_geom_hbond_publ_flag
N3 H3N O3 . 0.86(2) 1.78(2) 2.634(3) 172(3) y
C13 H13 O2 3_666 0.93 2.38 3.211(4) 149 y
C16 H16 O3 4_566 0.93 2.49 3.377(3) 159 y

loop_
_geom_torsion_atom_site_label_1
_geom_torsion_atom_site_label_2
_geom_torsion_atom_site_label_3
_geom_torsion_atom_site_label_4
_geom_torsion_site_symmetry_1
_geom_torsion_site_symmetry_2
_geom_torsion_site_symmetry_3
_geom_torsion_site_symmetry_4
_geom_torsion
_geom_torsion_publ_flag
O1 Zn1 N1 C3 . . . . 179.3(2) ?
O1 Zn1 N1 C3 3_776 . . . -0.7(2) ?
O4 Zn1 N1 C3 1_565 . . . 92.5(2) ?
O4 Zn1 N1 C3 3_766 . . . -87.5(2) ?
O1 Zn1 N1 C2 . . . . -1.26(16) ?
O1 Zn1 N1 C2 3_776 . . . 178.74(16) ?
O4 Zn1 N1 C2 1_565 . . . -88.05(16) ?
O4 Zn1 N1 C2 3_766 . . . 91.95(16) ?
N1 Zn1 O1 C1 3_776 . . . -177.15(17) ?
N1 Zn1 O1 C1 . . . . 2.85(17) ?
O4 Zn1 O1 C1 1_565 . . . 93.66(17) ?
O4 Zn1 O1 C1 3_766 . . . -86.34(17) ?
Zn1 O1 C1 O2 . . . . 175.2(2) ?
Zn1 O1 C1 C2 . . . . -3.8(3) ?
C3 N1 C2 C5 . . . . -0.7(3) ?
Zn1 N1 C2 C5 . . . . 179.80(17) ?
C3 N1 C2 C1 . . . . 179.3(2) ?
Zn1 N1 C2 C1 . . . . -0.2(2) ?
O2 C1 C2 N1 . . . . -176.4(2) ?
O1 C1 C2 N1 . . . . 2.7(3) ?
O2 C1 C2 C5 . . . . 3.6(4) ?
O1 C1 C2 C5 . . . . -177.4(2) ?
C2 N1 C3 C4 . . . . 0.7(4) ?
Zn1 N1 C3 C4 . . . . -179.85(18) ?
C5 N2 C4 C3 . . . . -0.7(4) ?
N1 C3 C4 N2 . . . . 0.0(4) ?
C4 N2 C5 C2 . . . . 0.7(4) ?
C4 N2 C5 C6 . . . . 178.2(2) ?
N1 C2 C5 N2 . . . . -0.1(4) ?
C1 C2 C5 N2 . . . . 179.9(2) ?
N1 C2 C5 C6 . . . . -177.4(2) ?
C1 C2 C5 C6 . . . . 2.6(4) ?
Zn1 O4 C6 O3 1_545 . . . -171.95(18) ?
Zn1 O4 C6 C5 1_545 . . . 11.3(4) ?
N2 C5 C6 O4 . . . . 83.9(3) ?
C2 C5 C6 O4 . . . . -98.6(3) ?
N2 C5 C6 O3 . . . . -93.2(3) ?
C2 C5 C6 O3 . . . . 84.3(3) ?
C19 N3 C7 C8 . . . . -177.2(2) ?
C19 N3 C7 C12 . . . . 2.4(4) ?
N3 C7 C8 C9 . . . . 179.3(2) ?
C12 C7 C8 C9 . . . . -0.4(4) ?
C7 C8 C9 C10 . . . . 0.8(4) ?
C8 C9 C10 C11 . . . . -0.8(4) ?
C9 C10 C11 C12 . . . . 0.2(4) ?
C10 C11 C12 C13 . . . . -179.4(2) ?
C10 C11 C12 C7 . . . . 0.2(4) ?
N3 C7 C12 C13 . . . . -0.1(3) ?
C8 C7 C12 C13 . . . . 179.5(2) ?
N3 C7 C12 C11 . . . . -179.8(2) ?
C8 C7 C12 C11 . . . . -0.2(3) ?
C11 C12 C13 C14 . . . . 178.3(2) ?
C7 C12 C13 C14 . . . . -1.4(4) ?
C12 C13 C14 C19 . . . . 0.7(4) ?
C12 C13 C14 C15 . . . . -178.8(2) ?
C13 C14 C15 C16 . . . . 178.9(2) ?
C19 C14 C15 C16 . . . . -0.6(4) ?
C14 C15 C16 C17 . . . . -0.7(4) ?
C15 C16 C17 C18 . . . . 1.6(4) ?
C16 C17 C18 C19 . . . . -1.2(4) ?
C7 N3 C19 C18 . . . . 176.9(2) ?
C7 N3 C19 C14 . . . . -3.1(4) ?
C17 C18 C19 N3 . . . . 179.8(2) ?
C17 C18 C19 C14 . . . . -0.2(4) ?
C13 C14 C19 N3 . . . . 1.6(3) ?
C15 C14 C19 N3 . . . . -178.9(2) ?
C13 C14 C19 C18 . . . . -178.4(2) ?
C15 C14 C19 C18 . . . . 1.1(3) ?
